data_1504811
loop_
_publ_author_name
'Zhang, Ting-Ke'
'Mo, Dong-Liang'
'Dai, Li-Xin'
'Hou, Xue-Long'

_publ_section_title
;
 Asymmetric ring-opening reaction of oxabicyclic alkenes with aryl boronic
 acids catalyzed by P-containing palladacycles.
;
_journal_issue 17
_journal_name_full 'Organic letters'
_journal_page_first 3689
_journal_page_last 3692
_journal_paper_doi 10.1021/ol801294b
_journal_volume 10
_journal_year 2008
_chemical_absolute_configuration ad
_chemical_formula_sum 'C38 H32 Cl2 N O2 P Pd'
_chemical_formula_weight 742.92
_chemical_name_systematic
; 
 ? 
;
_space_group_IT_number 4
_symmetry_cell_setting monoclinic
_symmetry_space_group_name_Hall 'P 2yb'
_symmetry_space_group_name_H-M 'P 1 21 1'
_atom_sites_solution_hydrogens geom
_atom_sites_solution_primary direct
_atom_sites_solution_secondary difmap
_audit_creation_method SHELXL-97
_cell_angle_alpha 90.00
_cell_angle_beta 99.129(4)
_cell_angle_gamma 90.00
_cell_formula_units_Z 2
_cell_length_a 12.221(3)
_cell_length_b 9.025(2)
_cell_length_c 15.552(3)
_cell_measurement_reflns_used 2255
_cell_measurement_temperature 293(2)
_cell_measurement_theta_max 47.317
_cell_measurement_theta_min 4.612
_cell_volume 1693.6(6)
_computing_cell_refinement 'Bruker SMART'
_computing_data_collection 'Bruker SMART'
_computing_data_reduction 'Bruker SHELXTL'
_computing_molecular_graphics 'Bruker SHELXTL'
_computing_publication_material 'Bruker SHELXTL'
_computing_structure_refinement 'SHELXL-97 (Sheldrick, 1997)'
_computing_structure_solution 'SHELXS-97 (Sheldrick, 1990)'
_diffrn_ambient_temperature 293(2)
_diffrn_measured_fraction_theta_full 0.978
_diffrn_measured_fraction_theta_max 0.978
_diffrn_measurement_device_type 'CCD area detector'
_diffrn_measurement_method 'phi and omega scans'
_diffrn_radiation_monochromator graphite
_diffrn_radiation_source 'fine-focus sealed tube'
_diffrn_radiation_type MoK\a
_diffrn_radiation_wavelength 0.71073
_diffrn_reflns_av_R_equivalents 0.1299
_diffrn_reflns_av_sigmaI/netI 0.1246
_diffrn_reflns_limit_h_max 15
_diffrn_reflns_limit_h_min -13
_diffrn_reflns_limit_k_max 10
_diffrn_reflns_limit_k_min -11
_diffrn_reflns_limit_l_max 18
_diffrn_reflns_limit_l_min -19
_diffrn_reflns_number 8489
_diffrn_reflns_theta_full 26.99
_diffrn_reflns_theta_max 26.99
_diffrn_reflns_theta_min 1.69
_exptl_absorpt_coefficient_mu 0.787
_exptl_absorpt_correction_T_max 1.00000
_exptl_absorpt_correction_T_min 0.72472
_exptl_absorpt_correction_type empirical
_exptl_crystal_colour colorless
_exptl_crystal_density_diffrn 1.457
_exptl_crystal_density_method 'not measured'
_exptl_crystal_description prismatic
_exptl_crystal_F_000 756
_exptl_crystal_size_max 0.411
_exptl_crystal_size_mid 0.136
_exptl_crystal_size_min 0.075
_refine_diff_density_max 1.275
_refine_diff_density_min -2.058
_refine_diff_density_rms 0.121
_refine_ls_abs_structure_details 'Flack H D (1983), Acta Cryst. A39, 876-881'
_refine_ls_abs_structure_Flack 0.04(6)
_refine_ls_extinction_method none
_refine_ls_goodness_of_fit_ref 0.978
_refine_ls_hydrogen_treatment mixed
_refine_ls_matrix_type full
_refine_ls_number_parameters 410
_refine_ls_number_reflns 5989
_refine_ls_number_restraints 4
_refine_ls_restrained_S_all 0.978
_refine_ls_R_factor_all 0.0927
_refine_ls_R_factor_gt 0.0689
_refine_ls_shift/su_max 0.005
_refine_ls_shift/su_mean 0.001
_refine_ls_structure_factor_coef Fsqd
_refine_ls_weighting_details 'calc w=1/[\s^2^(Fo^2^)+(0.0925P)^2^+0.0000P] where P=(Fo^2^+2Fc^2^)/3'
_refine_ls_weighting_scheme calc
_refine_ls_wR_factor_gt 0.1604
_refine_ls_wR_factor_ref 0.1796
_reflns_number_gt 4292
_reflns_number_total 5989
_reflns_threshold_expression >2sigma(I)
_cod_data_source_file ol801294b_si_003.cif
_cod_data_source_block cd27190
_cod_depositor_comments
;
The following automatic conversions were performed:

'_symmetry_cell_setting' value 'Monoclinic' changed to 'monoclinic'
according to /home/saulius/struct/CIF-dictionaries/cif_core.dic
dictionary named 'cif_core.dic' version 2.4.1 from 2010-06-29.

Automatic conversion script
Id: cif_fix_values 1715 2011-07-08 13:25:40Z adriana 
;
_cod_original_cell_volume 1693.7(6)
_cod_original_sg_symbol_H-M P2(1)
_cod_database_code 1504811

loop_
_symmetry_equiv_pos_as_xyz
'x, y, z'
'-x, y+1/2, -z'

loop_
_atom_site_label
_atom_site_type_symbol
_atom_site_fract_x
_atom_site_fract_y
_atom_site_fract_z
_atom_site_U_iso_or_equiv
_atom_site_adp_type
_atom_site_occupancy
_atom_site_symmetry_multiplicity
_atom_site_calc_flag
_atom_site_refinement_flags
Pd Pd 0.66466(5) 0.63154(9) 0.15134(3) 0.03730(19) Uani 1 1 d .
P1 P 0.82929(19) 0.5308(3) 0.20136(15) 0.0380(5) Uani 1 1 d .
Cl1 Cl 0.8295(6) 0.6088(13) 0.7050(4) 0.200(3) Uani 1 1 d D
Cl2 Cl 0.8074(6) 0.5879(13) 0.8793(4) 0.202(5) Uani 1 1 d D
N1 N 0.5022(6) 0.7180(10) 0.1151(5) 0.0433(19) Uani 1 1 d D
O1 O 0.6186(6) 0.9554(9) -0.0350(5) 0.066(2) Uani 1 1 d .
O2 O 0.6870(5) 0.7629(8) 0.0429(4) 0.0512(18) Uani 1 1 d .
C1 C 0.6092(8) 0.8601(11) 0.0163(6) 0.045(2) Uani 1 1 d .
C2 C 0.5048(8) 0.8434(14) 0.0587(8) 0.065(3) Uani 1 1 d .
H2 H 0.4400 0.8392 0.0128 0.078 Uiso 1 1 calc R
C3 C 0.4937(14) 0.9794(17) 0.1169(12) 0.109(6) Uani 1 1 d .
H3A H 0.5593 1.0413 0.1217 0.131 Uiso 1 1 calc R
H3B H 0.4295 1.0381 0.0933 0.131 Uiso 1 1 calc R
C4 C 0.4808(14) 0.916(2) 0.2036(12) 0.102(5) Uani 1 1 d .
H4A H 0.5511 0.9156 0.2425 0.122 Uiso 1 1 calc R
H4B H 0.4278 0.9734 0.2302 0.122 Uiso 1 1 calc R
C5 C 0.4409(10) 0.7665(15) 0.1849(8) 0.069(3) Uani 1 1 d .
H5A H 0.3615 0.7655 0.1650 0.082 Uiso 1 1 calc R
H5B H 0.4577 0.7037 0.2359 0.082 Uiso 1 1 calc R
C6 C 0.6303(8) 0.5168(11) 0.2517(7) 0.048(2) Uani 1 1 d .
C7 C 0.5428(9) 0.4110(13) 0.2325(7) 0.053(3) Uani 1 1 d .
H7 H 0.5059 0.4038 0.1756 0.063 Uiso 1 1 calc R
C8 C 0.5113(9) 0.3207(14) 0.2939(7) 0.062(3) Uani 1 1 d .
H8 H 0.4516 0.2568 0.2790 0.074 Uiso 1 1 calc R
C9 C 0.5692(9) 0.3230(12) 0.3812(7) 0.054(3) Uani 1 1 d .
C10 C 0.5446(11) 0.2182(15) 0.4445(8) 0.070(3) Uani 1 1 d .
H10 H 0.4904 0.1467 0.4285 0.083 Uiso 1 1 calc R
C11 C 0.5988(10) 0.2220(16) 0.5270(9) 0.076(4) Uani 1 1 d .
H11 H 0.5787 0.1580 0.5687 0.091 Uiso 1 1 calc R
C12 C 0.6837(11) 0.3206(16) 0.5490(8) 0.070(3) Uani 1 1 d .
H12 H 0.7223 0.3191 0.6055 0.084 Uiso 1 1 calc R
C13 C 0.7146(9) 0.4216(13) 0.4915(7) 0.051(3) Uani 1 1 d .
H13 H 0.7725 0.4872 0.5092 0.061 Uiso 1 1 calc R
C14 C 0.6572(8) 0.4252(11) 0.4041(6) 0.046(2) Uani 1 1 d .
C15 C 0.6844(7) 0.5256(10) 0.3376(5) 0.0347(19) Uani 1 1 d .
C16 C 0.7823(6) 0.6202(15) 0.3590(4) 0.0348(18) Uani 1 1 d .
C17 C 0.7971(8) 0.7274(11) 0.4308(6) 0.040(2) Uani 1 1 d .
C18 C 0.7079(9) 0.7652(13) 0.4756(7) 0.054(3) Uani 1 1 d .
H18 H 0.6390 0.7207 0.4599 0.065 Uiso 1 1 calc R
C19 C 0.7234(11) 0.8661(13) 0.5411(8) 0.064(3) Uani 1 1 d .
H19 H 0.6640 0.8904 0.5690 0.076 Uiso 1 1 calc R
C20 C 0.8278(10) 0.9363(15) 0.5685(7) 0.067(3) Uani 1 1 d .
H20 H 0.8382 1.0000 0.6162 0.080 Uiso 1 1 calc R
C21 C 0.9106(9) 0.9076(13) 0.5232(7) 0.059(3) Uani 1 1 d .
H21 H 0.9778 0.9565 0.5386 0.071 Uiso 1 1 calc R
C22 C 0.8993(8) 0.8050(11) 0.4525(5) 0.046(2) Uani 1 1 d .
C23 C 0.9837(8) 0.7850(11) 0.4018(6) 0.042(2) Uani 1 1 d .
H23 H 1.0519 0.8311 0.4177 0.051 Uiso 1 1 calc R
C24 C 0.9655(8) 0.6984(11) 0.3297(6) 0.047(2) Uani 1 1 d .
H24 H 1.0196 0.6915 0.2941 0.056 Uiso 1 1 calc R
C25 C 0.8654(6) 0.6184(16) 0.3078(5) 0.038(2) Uani 1 1 d .
C26 C 0.8298(8) 0.3325(12) 0.2159(6) 0.042(2) Uani 1 1 d .
C27 C 0.8499(11) 0.2614(14) 0.2962(7) 0.068(3) Uani 1 1 d .
H27 H 0.8688 0.3190 0.3459 0.082 Uiso 1 1 calc R
C28 C 0.8436(14) 0.116(2) 0.3055(8) 0.102(5) Uani 1 1 d .
H28 H 0.8559 0.0752 0.3610 0.123 Uiso 1 1 calc R
C29 C 0.8178(12) 0.0215(14) 0.2307(9) 0.075(4) Uani 1 1 d .
H29 H 0.8163 -0.0811 0.2358 0.090 Uiso 1 1 calc R
C30 C 0.7960(11) 0.0902(12) 0.1524(9) 0.066(4) Uani 1 1 d .
H30 H 0.7769 0.0335 0.1023 0.080 Uiso 1 1 calc R
C31 C 0.8013(10) 0.2432(13) 0.1453(7) 0.056(3) Uani 1 1 d .
H31 H 0.7848 0.2863 0.0904 0.067 Uiso 1 1 calc R
C32 C 0.9473(8) 0.5642(12) 0.1481(6) 0.049(2) Uani 1 1 d .
C33 C 1.0453(10) 0.4784(14) 0.1682(8) 0.068(3) Uani 1 1 d .
H33 H 1.0482 0.4011 0.2080 0.081 Uiso 1 1 calc R
C34 C 1.1356(10) 0.5092(18) 0.1290(9) 0.076(4) Uani 1 1 d .
H34 H 1.1998 0.4532 0.1431 0.091 Uiso 1 1 calc R
C35 C 1.1326(9) 0.618(3) 0.0713(8) 0.097(5) Uani 1 1 d .
H35 H 1.1944 0.6342 0.0445 0.116 Uiso 1 1 calc R
C36 C 1.0400(12) 0.710(2) 0.0492(9) 0.101(5) Uani 1 1 d .
H36 H 1.0411 0.7874 0.0102 0.121 Uiso 1 1 calc R
C37 C 0.9437(10) 0.6807(14) 0.0878(7) 0.072(4) Uani 1 1 d .
H37 H 0.8801 0.7378 0.0734 0.086 Uiso 1 1 calc R
C38 C 0.8818(16) 0.520(3) 0.8037(10) 0.198(15) Uani 1 1 d D
H38A H 0.8724 0.4133 0.7979 0.237 Uiso 1 1 calc R
H38B H 0.9601 0.5412 0.8205 0.237 Uiso 1 1 calc R
H1 H 0.466(6) 0.644(7) 0.096(5) 0.04(2) Uiso 1 1 d D

loop_
_atom_site_aniso_label
_atom_site_aniso_U_11
_atom_site_aniso_U_22
_atom_site_aniso_U_33
_atom_site_aniso_U_23
_atom_site_aniso_U_13
_atom_site_aniso_U_12
Pd 0.0338(3) 0.0371(3) 0.0376(3) 0.0007(4) -0.0047(2) 0.0020(4)
P1 0.0355(12) 0.0375(14) 0.0390(12) -0.0001(10) -0.0007(10) 0.0029(10)
Cl1 0.223(7) 0.223(8) 0.130(4) -0.010(6) -0.040(4) -0.006(8)
Cl2 0.157(5) 0.305(14) 0.142(4) -0.048(7) 0.018(4) -0.052(7)
N1 0.040(4) 0.041(5) 0.042(4) 0.010(4) -0.017(3) 0.001(4)
O1 0.061(5) 0.073(6) 0.056(4) 0.033(4) -0.012(3) 0.012(4)
O2 0.047(4) 0.054(4) 0.053(4) 0.017(3) 0.007(3) 0.018(3)
C1 0.048(6) 0.041(6) 0.040(5) 0.001(4) -0.015(4) -0.001(4)
C2 0.036(5) 0.065(8) 0.084(8) 0.006(7) -0.019(5) 0.017(5)
C3 0.104(13) 0.066(10) 0.171(18) 0.030(11) 0.063(12) 0.019(9)
C4 0.080(11) 0.095(13) 0.131(14) -0.033(11) 0.019(10) 0.017(9)
C5 0.058(7) 0.077(9) 0.071(8) 0.001(7) 0.013(6) 0.012(6)
C6 0.036(5) 0.045(6) 0.064(6) 0.011(5) 0.010(4) 0.007(4)
C7 0.050(6) 0.058(7) 0.051(6) 0.002(5) 0.009(5) -0.002(5)
C8 0.058(7) 0.068(8) 0.057(6) -0.020(6) 0.000(5) -0.026(6)
C9 0.050(6) 0.044(6) 0.071(7) 0.005(5) 0.014(5) 0.000(5)
C10 0.064(8) 0.069(8) 0.080(8) 0.012(7) 0.023(6) -0.011(6)
C11 0.059(7) 0.083(9) 0.092(9) 0.040(8) 0.028(7) 0.005(7)
C12 0.075(9) 0.080(9) 0.051(6) 0.031(6) -0.001(6) 0.002(7)
C13 0.052(6) 0.054(7) 0.041(6) 0.025(5) -0.006(5) 0.006(5)
C14 0.036(5) 0.047(6) 0.055(6) 0.006(5) 0.008(4) 0.001(4)
C15 0.034(4) 0.036(5) 0.029(4) -0.003(4) -0.010(3) -0.001(4)
C16 0.038(4) 0.033(5) 0.029(3) -0.001(5) -0.008(3) -0.001(6)
C17 0.046(5) 0.038(5) 0.034(4) -0.001(4) -0.004(4) -0.005(4)
C18 0.043(6) 0.068(8) 0.046(6) -0.024(6) -0.004(4) -0.007(5)
C19 0.081(9) 0.054(8) 0.059(7) -0.033(6) 0.020(6) -0.010(6)
C20 0.078(8) 0.074(9) 0.043(6) -0.021(6) -0.009(5) -0.012(7)
C21 0.052(6) 0.054(7) 0.068(7) -0.004(6) -0.005(6) -0.006(5)
C22 0.063(6) 0.037(5) 0.029(4) -0.001(4) -0.019(4) -0.009(5)
C23 0.041(5) 0.042(6) 0.040(5) -0.001(4) -0.006(4) -0.009(4)
C24 0.040(5) 0.050(6) 0.047(5) 0.007(4) -0.006(4) -0.002(4)
C25 0.035(4) 0.038(6) 0.036(4) 0.013(6) -0.009(3) 0.007(5)
C26 0.036(5) 0.041(6) 0.048(5) -0.011(5) -0.001(4) 0.004(4)
C27 0.104(10) 0.060(8) 0.033(5) 0.008(5) -0.012(6) 0.022(7)
C28 0.158(14) 0.079(12) 0.067(7) 0.044(10) 0.010(8) 0.039(13)
C29 0.104(11) 0.028(6) 0.090(10) 0.007(7) 0.006(8) 0.004(7)
C30 0.081(8) 0.041(8) 0.072(7) -0.012(5) -0.005(6) -0.006(6)
C31 0.067(7) 0.050(7) 0.047(6) -0.002(5) 0.003(5) -0.001(6)
C32 0.051(6) 0.056(6) 0.040(5) -0.004(4) 0.001(4) 0.005(5)
C33 0.062(7) 0.062(8) 0.076(8) 0.002(6) 0.003(6) 0.011(6)
C34 0.050(7) 0.100(11) 0.080(8) -0.001(8) 0.015(6) 0.003(7)
C35 0.048(6) 0.175(16) 0.071(7) -0.019(14) 0.019(5) -0.018(13)
C36 0.080(10) 0.155(15) 0.072(8) 0.047(9) 0.023(7) -0.010(10)
C37 0.058(7) 0.094(12) 0.064(7) 0.029(7) 0.013(6) 0.005(6)
C38 0.098(15) 0.36(5) 0.140(18) 0.03(2) 0.034(13) 0.04(2)

loop_
_atom_type_symbol
_atom_type_description
_atom_type_scat_dispersion_real
_atom_type_scat_dispersion_imag
_atom_type_scat_source
C C 0.0033 0.0016 'International Tables Vol C Tables 4.2.6.8 and 6.1.1.4'
H H 0.0000 0.0000 'International Tables Vol C Tables 4.2.6.8 and 6.1.1.4'
N N 0.0061 0.0033 'International Tables Vol C Tables 4.2.6.8 and 6.1.1.4'
O O 0.0106 0.0060 'International Tables Vol C Tables 4.2.6.8 and 6.1.1.4'
P P 0.1023 0.0942 'International Tables Vol C Tables 4.2.6.8 and 6.1.1.4'
Cl Cl 0.1484 0.1585 'International Tables Vol C Tables 4.2.6.8 and 6.1.1.4'
Pd Pd -0.9988 1.0072 'International Tables Vol C Tables 4.2.6.8 and 6.1.1.4'

loop_
_geom_angle_atom_site_label_1
_geom_angle_atom_site_label_2
_geom_angle_atom_site_label_3
_geom_angle
C6 Pd O2 174.8(3)
C6 Pd N1 95.5(3)
O2 Pd N1 79.4(3)
C6 Pd P1 78.7(3)
O2 Pd P1 106.45(18)
N1 Pd P1 174.1(2)
C32 P1 C26 103.7(5)
C32 P1 C25 104.4(4)
C26 P1 C25 108.7(5)
C32 P1 Pd 121.0(3)
C26 P1 Pd 115.6(3)
C25 P1 Pd 102.4(3)
C2 N1 C5 106.1(9)
C2 N1 Pd 109.9(6)
C5 N1 Pd 118.4(7)
C2 N1 H1 118(6)
C5 N1 H1 101(5)
Pd N1 H1 103(7)
C1 O2 Pd 116.6(6)
O1 C1 O2 123.5(9)
O1 C1 C2 122.3(9)
O2 C1 C2 114.2(8)
N1 C2 C1 116.2(8)
N1 C2 C3 104.9(10)
C1 C2 C3 109.3(10)
N1 C2 H2 108.8
C1 C2 H2 108.8
C3 C2 H2 108.8
C4 C3 C2 104.9(12)
C4 C3 H3A 110.8
C2 C3 H3A 110.8
C4 C3 H3B 110.8
C2 C3 H3B 110.8
H3A C3 H3B 108.8
C5 C4 C3 104.7(13)
C5 C4 H4A 110.8
C3 C4 H4A 110.8
C5 C4 H4B 110.8
C3 C4 H4B 110.8
H4A C4 H4B 108.9
C4 C5 N1 103.3(11)
C4 C5 H5A 111.1
N1 C5 H5A 111.1
C4 C5 H5B 111.1
N1 C5 H5B 111.1
H5A C5 H5B 109.1
C15 C6 C7 117.5(9)
C15 C6 Pd 126.9(7)
C7 C6 Pd 115.6(7)
C8 C7 C6 122.7(10)
C8 C7 H7 118.6
C6 C7 H7 118.6
C7 C8 C9 120.5(10)
C7 C8 H8 119.8
C9 C8 H8 119.8
C14 C9 C8 119.3(9)
C14 C9 C10 119.4(11)
C8 C9 C10 121.2(11)
C11 C10 C9 120.9(12)
C11 C10 H10 119.6
C9 C10 H10 119.6
C10 C11 C12 119.5(11)
C10 C11 H11 120.3
C12 C11 H11 120.3
C11 C12 C13 123.1(11)
C11 C12 H12 118.4
C13 C12 H12 118.4
C12 C13 C14 119.4(11)
C12 C13 H13 120.3
C14 C13 H13 120.3
C9 C14 C13 117.6(9)
C9 C14 C15 118.5(9)
C13 C14 C15 123.9(9)
C6 C15 C14 121.3(8)
C6 C15 C16 119.8(8)
C14 C15 C16 118.2(7)
C25 C16 C15 120.6(8)
C25 C16 C17 115.6(9)
C15 C16 C17 123.7(7)
C22 C17 C18 118.5(8)
C22 C17 C16 120.1(8)
C18 C17 C16 121.2(8)
C19 C18 C17 120.0(10)
C19 C18 H18 120.0
C17 C18 H18 120.0
C18 C19 C20 122.3(12)
C18 C19 H19 118.9
C20 C19 H19 118.8
C21 C20 C19 117.9(10)
C21 C20 H20 121.0
C19 C20 H20 121.1
C20 C21 C22 122.6(10)
C20 C21 H21 118.7
C22 C21 H21 118.7
C23 C22 C17 119.9(8)
C23 C22 C21 121.7(9)
C17 C22 C21 118.3(9)
C24 C23 C22 119.9(8)
C24 C23 H23 120.0
C22 C23 H23 120.0
C23 C24 C25 121.0(9)
C23 C24 H24 119.5
C25 C24 H24 119.5
C16 C25 C24 122.7(9)
C16 C25 P1 115.6(7)
C24 C25 P1 121.0(6)
C31 C26 C27 115.9(11)
C31 C26 P1 119.4(8)
C27 C26 P1 124.5(8)
C28 C27 C26 123.4(12)
C28 C27 H27 118.3
C26 C27 H27 118.3
C27 C28 C29 120.7(11)
C27 C28 H28 119.6
C29 C28 H28 119.6
C30 C29 C28 116.2(12)
C30 C29 H29 121.9
C28 C29 H29 121.9
C29 C30 C31 121.5(13)
C29 C30 H30 119.3
C31 C30 H30 119.3
C26 C31 C30 122.3(12)
C26 C31 H31 118.9
C30 C31 H31 118.9
C37 C32 C33 119.4(10)
C37 C32 P1 119.4(8)
C33 C32 P1 121.1(8)
C34 C33 C32 120.1(12)
C34 C33 H33 119.9
C32 C33 H33 119.9
C35 C34 C33 120.8(13)
C35 C34 H34 119.6
C33 C34 H34 119.6
C34 C35 C36 122.5(11)
C34 C35 H35 118.7
C36 C35 H35 118.7
C35 C36 C37 118.6(13)
C35 C36 H36 120.7
C37 C36 H36 120.7
C32 C37 C36 118.5(11)
C32 C37 H37 120.8
C36 C37 H37 120.8
Cl2 C38 Cl1 106.0(11)
Cl2 C38 H38A 110.5
Cl1 C38 H38A 110.5
Cl2 C38 H38B 110.5
Cl1 C38 H38B 110.5
H38A C38 H38B 108.7

loop_
_geom_bond_atom_site_label_1
_geom_bond_atom_site_label_2
_geom_bond_distance
Pd C6 1.972(10)
Pd O2 2.114(6)
Pd N1 2.125(8)
Pd P1 2.232(2)
P1 C32 1.799(10)
P1 C26 1.804(11)
P1 C25 1.825(10)
Cl1 C38 1.760(16)
Cl2 C38 1.712(16)
N1 C2 1.435(14)
N1 C5 1.479(14)
N1 H1 0.83(2)
O1 C1 1.192(11)
O2 C1 1.311(11)
C1 C2 1.533(15)
C2 C3 1.54(2)
C2 H2 0.9800
C3 C4 1.49(2)
C3 H3A 0.9700
C3 H3B 0.9700
C4 C5 1.45(2)
C4 H4A 0.9700
C4 H4B 0.9700
C5 H5A 0.9700
C5 H5B 0.9700
C6 C15 1.395(12)
C6 C7 1.430(15)
C7 C8 1.356(15)
C7 H7 0.9300
C8 C9 1.428(15)
C8 H8 0.9300
C9 C14 1.418(14)
C9 C10 1.431(16)
C10 C11 1.349(18)
C10 H10 0.9300
C11 C12 1.369(19)
C11 H11 0.9300
C12 C13 1.371(15)
C12 H12 0.9300
C13 C14 1.428(13)
C13 H13 0.9300
C14 C15 1.452(13)
C15 C16 1.466(13)
C16 C25 1.386(11)
C16 C17 1.467(13)
C17 C22 1.425(13)
C17 C18 1.425(14)
C18 C19 1.357(14)
C18 H18 0.9300
C19 C20 1.427(17)
C19 H19 0.9300
C20 C21 1.347(16)
C20 H20 0.9300
C21 C22 1.428(14)
C21 H21 0.9300
C22 C23 1.405(14)
C23 C24 1.355(13)
C23 H23 0.9300
C24 C25 1.414(14)
C24 H24 0.9300
C26 C31 1.362(14)
C26 C27 1.392(14)
C27 C28 1.32(2)
C27 H27 0.9300
C28 C29 1.44(2)
C28 H28 0.9300
C29 C30 1.355(17)
C29 H29 0.9300
C30 C31 1.388(18)
C30 H30 0.9300
C31 H31 0.9300
C32 C37 1.404(14)
C32 C33 1.419(15)
C33 C34 1.372(16)
C33 H33 0.9300
C34 C35 1.33(3)
C34 H34 0.9300
C35 C36 1.40(2)
C35 H35 0.9300
C36 C37 1.427(17)
C36 H36 0.9300
C37 H37 0.9300
C38 H38A 0.9700
C38 H38B 0.9700

loop_
_geom_hbond_atom_site_label_D
_geom_hbond_atom_site_label_H
_geom_hbond_atom_site_label_A
_geom_hbond_distance_DH
_geom_hbond_distance_HA
_geom_hbond_distance_DA
_geom_hbond_angle_DHA
_geom_hbond_site_symmetry_A
N1 H1 O1 0.83(2) 2.13(2) 2.960(11) 174(7) 2_645

loop_
_geom_torsion_atom_site_label_1
_geom_torsion_atom_site_label_2
_geom_torsion_atom_site_label_3
_geom_torsion_atom_site_label_4
_geom_torsion
C6 Pd P1 C32 179.0(5)
O2 Pd P1 C32 -1.8(4)
N1 Pd P1 C32 -175(2)
C6 Pd P1 C26 52.5(5)
O2 Pd P1 C26 -128.3(4)
N1 Pd P1 C26 58(3)
C6 Pd P1 C25 -65.5(5)
O2 Pd P1 C25 113.7(5)
N1 Pd P1 C25 -60(3)
C6 Pd N1 C2 162.6(8)
O2 Pd N1 C2 -16.7(7)
P1 Pd N1 C2 157(2)
C6 Pd N1 C5 40.5(9)
O2 Pd N1 C5 -138.8(8)
P1 Pd N1 C5 35(3)
C6 Pd O2 C1 8(5)
N1 Pd O2 C1 15.4(7)
P1 Pd O2 C1 -163.9(6)
Pd O2 C1 O1 168.5(8)
Pd O2 C1 C2 -10.1(10)
C5 N1 C2 C1 146.2(10)
Pd N1 C2 C1 17.1(11)
C5 N1 C2 C3 25.5(11)
Pd N1 C2 C3 -103.7(9)
O1 C1 C2 N1 176.2(9)
O2 C1 C2 N1 -5.2(13)
O1 C1 C2 C3 -65.5(14)
O2 C1 C2 C3 113.1(11)
N1 C2 C3 C4 -2.2(14)
C1 C2 C3 C4 -127.4(12)
C2 C3 C4 C5 -22.1(15)
C3 C4 C5 N1 37.6(14)
C2 N1 C5 C4 -40.1(13)
Pd N1 C5 C4 83.9(12)
O2 Pd C6 C15 -117(4)
N1 Pd C6 C15 -125.0(9)
P1 Pd C6 C15 54.4(8)
O2 Pd C6 C7 65(5)
N1 Pd C6 C7 57.1(8)
P1 Pd C6 C7 -123.5(8)
C15 C6 C7 C8 0.0(16)
Pd C6 C7 C8 178.1(9)
C6 C7 C8 C9 -3.0(18)
C7 C8 C9 C14 2.6(17)
C7 C8 C9 C10 -173.6(11)
C14 C9 C10 C11 4.5(18)
C8 C9 C10 C11 -179.3(12)
C9 C10 C11 C12 -5(2)
C10 C11 C12 C13 3(2)
C11 C12 C13 C14 -1(2)
C8 C9 C14 C13 -178.6(10)
C10 C9 C14 C13 -2.4(15)
C8 C9 C14 C15 0.7(14)
C10 C9 C14 C15 177.0(10)
C12 C13 C14 C9 0.5(16)
C12 C13 C14 C15 -178.8(10)
C7 C6 C15 C14 3.5(14)
Pd C6 C15 C14 -174.4(7)
C7 C6 C15 C16 173.3(9)
Pd C6 C15 C16 -4.6(13)
C9 C14 C15 C6 -3.8(14)
C13 C14 C15 C6 175.5(10)
C9 C14 C15 C16 -173.8(9)
C13 C14 C15 C16 5.4(14)
C6 C15 C16 C25 -45.4(14)
C14 C15 C16 C25 124.7(9)
C6 C15 C16 C17 130.9(10)
C14 C15 C16 C17 -58.9(14)
C25 C16 C17 C22 -9.5(13)
C15 C16 C17 C22 174.0(9)
C25 C16 C17 C18 165.4(9)
C15 C16 C17 C18 -11.1(16)
C22 C17 C18 C19 -4.2(16)
C16 C17 C18 C19 -179.2(11)
C17 C18 C19 C20 -0.8(19)
C18 C19 C20 C21 5(2)
C19 C20 C21 C22 -3.2(18)
C18 C17 C22 C23 -171.4(9)
C16 C17 C22 C23 3.7(14)
C18 C17 C22 C21 5.4(14)
C16 C17 C22 C21 -179.5(9)
C20 C21 C22 C23 175.0(11)
C20 C21 C22 C17 -1.7(16)
C17 C22 C23 C24 3.6(14)
C21 C22 C23 C24 -173.1(10)
C22 C23 C24 C25 -4.7(15)
C15 C16 C25 C24 -174.7(11)
C17 C16 C25 C24 8.7(14)
C15 C16 C25 P1 14.8(13)
C17 C16 C25 P1 -161.8(9)
C23 C24 C25 C16 -1.8(15)
C23 C24 C25 P1 168.2(8)
C32 P1 C25 C16 174.1(8)
C26 P1 C25 C16 -75.7(9)
Pd P1 C25 C16 47.1(9)
C32 P1 C25 C24 3.5(11)
C26 P1 C25 C24 113.6(10)
Pd P1 C25 C24 -123.5(9)
C32 P1 C26 C31 -71.6(9)
C25 P1 C26 C31 177.7(8)
Pd P1 C26 C31 63.3(9)
C32 P1 C26 C27 113.3(10)
C25 P1 C26 C27 2.6(11)
Pd P1 C26 C27 -111.9(9)
C31 C26 C27 C28 1(2)
P1 C26 C27 C28 176.0(12)
C26 C27 C28 C29 2(2)
C27 C28 C29 C30 -3(2)
C28 C29 C30 C31 2(2)
C27 C26 C31 C30 -2.0(18)
P1 C26 C31 C30 -177.5(11)
C29 C30 C31 C26 1(2)
C26 P1 C32 C37 146.9(9)
C25 P1 C32 C37 -99.3(9)
Pd P1 C32 C37 15.1(10)
C26 P1 C32 C33 -35.4(10)
C25 P1 C32 C33 78.4(10)
Pd P1 C32 C33 -167.2(7)
C37 C32 C33 C34 0.0(17)
P1 C32 C33 C34 -177.7(10)
C32 C33 C34 C35 -1(2)
C33 C34 C35 C36 2(3)
C34 C35 C36 C37 -2(3)
C33 C32 C37 C36 -0.5(17)
P1 C32 C37 C36 177.2(11)
C35 C36 C37 C32 2(2)
